data_4117793
loop_
_publ_author_name
'Bo Zheng'
'Xu-Dong Chen'
'Shao-Liang Zheng'
'R. H. Holm'

_publ_section_title
;
 Selenium as a Structural Surrogate of Sulfur: Template-Assisted Assembly
 of Five Types of Tungsten-Iron-Sulfur/Selenium Clusters and the
 Structural Fate of Chalcogenide Reactants
;
_journal_name_full 'Journal of the American Chemical Society'
_journal_page_first 6479
_journal_page_last 6490
_journal_paper_doi 10.1021/ja3010539
_journal_volume 134
_journal_year 2012
_chemical_formula_moiety '(C21 H37 B Fe3 N6 S6 Se W), (C8 H20 N), 0.5(C4 H8 O)'
_chemical_formula_sum 'C31 H61 B Fe3 N7 O0.5 S6 Se W'
_chemical_formula_weight 1173.40
_chemical_name_systematic
; 
 ? 
;
_space_group_IT_number 2
_symmetry_cell_setting triclinic
_symmetry_space_group_name_Hall '-P 1'
_symmetry_space_group_name_H-M 'P -1'
_atom_sites_solution_hydrogens geom
_atom_sites_solution_primary direct
_atom_sites_solution_secondary difmap
_audit_creation_method SHELXL-97
_cell_angle_alpha 90.973(2)
_cell_angle_beta 91.723(2)
_cell_angle_gamma 110.001(2)
_cell_formula_units_Z 2
_cell_length_a 10.7035(15)
_cell_length_b 11.7457(16)
_cell_length_c 20.309(3)
_cell_measurement_reflns_used 11016
_cell_measurement_temperature 100(1)
_cell_measurement_theta_max 25.718
_cell_measurement_theta_min 2.2245
_cell_volume 2397.2(6)
_computing_cell_refinement 'SAINT 7.46A (Bruker-AXS, 2009)'
_computing_data_collection 'APEx2 v2009.3.0 (Bruker-AXS, 2009)'
_computing_data_reduction 'SAINT 7.46A (Bruker-AXS, 2009)'
_computing_molecular_graphics 'Bruker SHELXTL (Sheldrick, 2008)'
_computing_publication_material 'Bruker SHELXTL (Sheldrick, 2008)'
_computing_structure_refinement 'SHELXL-97 (Sheldrick, 2008)'
_computing_structure_solution 'SHELXS-97 (Sheldrick, 2008)'
_diffrn_ambient_temperature 100(1)
_diffrn_measured_fraction_theta_full 0.997
_diffrn_measured_fraction_theta_max 0.997
_diffrn_measurement_device_type
;
Bruker D8 goniometer with CCD area detector
;
_diffrn_measurement_method 'phi and omega scans'
_diffrn_radiation_monochromator graphite
_diffrn_radiation_source 'fine-focus sealed tube'
_diffrn_radiation_type MoK\a
_diffrn_radiation_wavelength 0.71073
_diffrn_reflns_av_R_equivalents 0.0327
_diffrn_reflns_av_sigmaI/netI 0.0361
_diffrn_reflns_limit_h_max 12
_diffrn_reflns_limit_h_min -13
_diffrn_reflns_limit_k_max 14
_diffrn_reflns_limit_k_min -14
_diffrn_reflns_limit_l_max 24
_diffrn_reflns_limit_l_min -24
_diffrn_reflns_number 27077
_diffrn_reflns_theta_full 25.73
_diffrn_reflns_theta_max 25.73
_diffrn_reflns_theta_min 1.00
_exptl_absorpt_coefficient_mu 4.332
_exptl_absorpt_correction_T_max 0.8810
_exptl_absorpt_correction_T_min 0.4932
_exptl_absorpt_correction_type multi-scan
_exptl_absorpt_process_details 'SADABS(Sheldrick, 2008)'
_exptl_crystal_colour black
_exptl_crystal_density_diffrn 1.626
_exptl_crystal_description block
_exptl_crystal_F_000 1174
_exptl_crystal_size_max 0.19
_exptl_crystal_size_mid 0.12
_exptl_crystal_size_min 0.03
_refine_diff_density_max 1.775
_refine_diff_density_min -2.446
_refine_diff_density_rms 0.170
_refine_ls_extinction_method none
_refine_ls_goodness_of_fit_ref 1.077
_refine_ls_hydrogen_treatment constr
_refine_ls_matrix_type full
_refine_ls_number_parameters 490
_refine_ls_number_reflns 9127
_refine_ls_number_restraints 79
_refine_ls_restrained_S_all 1.083
_refine_ls_R_factor_all 0.0443
_refine_ls_R_factor_gt 0.0388
_refine_ls_shift/su_max 0.001
_refine_ls_shift/su_mean 0.000
_refine_ls_structure_factor_coef Fsqd
_refine_ls_weighting_details 'calc w=1/[\s^2^(Fo^2^)+(0.0513P)^2^+15.3147P] where P=(Fo^2^+2Fc^2^)/3'
_refine_ls_weighting_scheme calc
_refine_ls_wR_factor_gt 0.1057
_refine_ls_wR_factor_ref 0.1111
_reflns_number_gt 8214
_reflns_number_total 9127
_reflns_threshold_expression >2sigma(I)
_cod_data_source_file ja3010539_si_001_05.cif
_cod_data_source_block compound6b
_cod_database_code 4117793

loop_
_symmetry_equiv_pos_as_xyz
'x, y, z'
'-x, -y, -z'

loop_
_atom_site_label
_atom_site_type_symbol
_atom_site_fract_x
_atom_site_fract_y
_atom_site_fract_z
_atom_site_U_iso_or_equiv
_atom_site_adp_type
_atom_site_occupancy
_atom_site_symmetry_multiplicity
_atom_site_calc_flag
_atom_site_refinement_flags
_atom_site_disorder_assembly
_atom_site_disorder_group
W1 W 0.41724(2) 0.39929(2) 0.771080(11) 0.01573(8) Uani 1 1 d . . .
Se1 Se 0.54692(7) 0.22904(6) 0.62589(3) 0.03177(16) Uani 1 1 d U . .
Fe1 Fe 0.35941(9) 0.28345(8) 0.64900(4) 0.02481(19) Uani 1 1 d U . .
Fe2 Fe 0.60998(9) 0.42323(8) 0.68176(4) 0.02307(19) Uani 1 1 d U . .
Fe3 Fe 0.50546(9) 0.21117(8) 0.73936(4) 0.02328(18) Uani 1 1 d U . .
S1 S 0.43435(15) 0.48880(14) 0.66759(7) 0.0214(3) Uani 1 1 d . . .
S2 S 0.62992(14) 0.38866(13) 0.79078(7) 0.0191(3) Uani 1 1 d . . .
S3 S 0.28884(15) 0.19624(13) 0.74550(7) 0.0224(3) Uani 1 1 d . . .
S4 S 0.20762(18) 0.19663(17) 0.56688(8) 0.0339(4) Uani 1 1 d . . .
S6 S 0.54765(18) 0.04419(15) 0.77006(9) 0.0305(4) Uani 1 1 d . C .
S5 S 0.80832(16) 0.53018(15) 0.63863(8) 0.0289(4) Uani 1 1 d . B .
N1 N 0.4975(5) 0.5892(4) 0.8158(2) 0.0182(10) Uani 1 1 d . . .
N2 N 0.4257(5) 0.6273(5) 0.8601(2) 0.0201(10) Uani 1 1 d . A .
N3 N 0.3791(5) 0.3550(4) 0.8786(2) 0.0183(10) Uani 1 1 d . . .
N4 N 0.3432(5) 0.4327(4) 0.9187(2) 0.0179(10) Uani 1 1 d . A .
N5 N 0.2210(5) 0.4329(5) 0.7803(2) 0.0200(10) Uani 1 1 d . . .
N6 N 0.1963(5) 0.4855(5) 0.8368(2) 0.0222(11) Uani 1 1 d . A .
C1 C 0.7107(6) 0.6928(6) 0.7574(3) 0.0280(14) Uani 1 1 d . . .
H1A H 0.6722 0.6701 0.7127 0.042 Uiso 1 1 calc R . .
H1B H 0.7539 0.6356 0.7717 0.042 Uiso 1 1 calc R . .
H1C H 0.7765 0.7748 0.7578 0.042 Uiso 1 1 calc R . .
C2 C 0.6036(6) 0.6894(5) 0.8029(3) 0.0204(12) Uani 1 1 d . . .
C3 C 0.5957(6) 0.7877(6) 0.8381(3) 0.0226(13) Uani 1 1 d . . .
H3 H 0.6570 0.8684 0.8379 0.027 Uiso 1 1 calc R . .
C4 C 0.4820(6) 0.7468(6) 0.8734(3) 0.0228(13) Uani 1 1 d . . .
C5 C 0.4224(7) 0.8165(6) 0.9173(3) 0.0287(14) Uani 1 1 d . . .
H5A H 0.4200 0.7869 0.9622 0.043 Uiso 1 1 calc R . .
H5B H 0.3317 0.8054 0.9011 0.043 Uiso 1 1 calc R . .
H5C H 0.4765 0.9027 0.9173 0.043 Uiso 1 1 calc R . .
C6 C 0.4287(8) 0.1612(6) 0.8955(3) 0.0337(16) Uani 1 1 d . . .
H6A H 0.5186 0.1914 0.8786 0.051 Uiso 1 1 calc R . .
H6B H 0.3661 0.1143 0.8606 0.051 Uiso 1 1 calc R . .
H6C H 0.4272 0.1092 0.9330 0.051 Uiso 1 1 calc R . .
C7 C 0.3895(6) 0.2656(6) 0.9174(3) 0.0233(13) Uani 1 1 d . . .
C8 C 0.3605(6) 0.2878(6) 0.9818(3) 0.0241(13) Uani 1 1 d . . .
H8 H 0.3609 0.2394 1.0188 0.029 Uiso 1 1 calc R . .
C9 C 0.3314(6) 0.3930(6) 0.9815(3) 0.0224(13) Uani 1 1 d . . .
C10 C 0.2963(7) 0.4583(6) 1.0370(3) 0.0294(14) Uani 1 1 d . . .
H10A H 0.2063 0.4604 1.0290 0.044 Uiso 1 1 calc R . .
H10B H 0.3598 0.5414 1.0408 0.044 Uiso 1 1 calc R . .
H10C H 0.2994 0.4164 1.0780 0.044 Uiso 1 1 calc R . .
C11 C 0.0884(6) 0.3507(7) 0.6736(3) 0.0298(15) Uani 1 1 d . . .
H11A H 0.0907 0.2682 0.6764 0.045 Uiso 1 1 calc R . .
H11B H 0.1588 0.3982 0.6453 0.045 Uiso 1 1 calc R . .
H11C H 0.0017 0.3475 0.6550 0.045 Uiso 1 1 calc R . .
C12 C 0.1095(6) 0.4087(6) 0.7408(3) 0.0243(13) Uani 1 1 d . . .
C13 C 0.0169(6) 0.4466(6) 0.7725(3) 0.0296(15) Uani 1 1 d . A .
H13 H -0.0691 0.4404 0.7557 0.036 Uiso 1 1 calc R . .
C14 C 0.0734(6) 0.4949(6) 0.8328(3) 0.0287(14) Uani 1 1 d D . .
C15A C 0.011(8) 0.519(11) 0.894(3) 0.033(4) Uani 0.19(11) 1 d PD A 1
H15A H 0.0249 0.4682 0.9293 0.049 Uiso 0.19(11) 1 calc PR A 1
H15B H -0.0850 0.4994 0.8852 0.049 Uiso 0.19(11) 1 calc PR A 1
H15C H 0.0511 0.6045 0.9075 0.049 Uiso 0.19(11) 1 calc PR A 1
C15B C 0.0199(16) 0.557(3) 0.8843(11) 0.033(4) Uani 0.81(11) 1 d PD A 2
H15D H 0.0236 0.5201 0.9270 0.049 Uiso 0.81(11) 1 calc PR A 2
H15E H -0.0725 0.5475 0.8723 0.049 Uiso 0.81(11) 1 calc PR A 2
H15F H 0.0738 0.6431 0.8872 0.049 Uiso 0.81(11) 1 calc PR A 2
C16 C 0.3028(8) 0.1841(8) 0.4963(3) 0.0411(18) Uani 1 1 d . . .
H16A H 0.3759 0.2620 0.4911 0.049 Uiso 1 1 calc R . .
H16B H 0.3430 0.1209 0.5043 0.049 Uiso 1 1 calc R . .
C17 C 0.2171(9) 0.1521(9) 0.4334(4) 0.049(2) Uani 1 1 d . . .
H17A H 0.1373 0.0818 0.4405 0.073 Uiso 1 1 calc R . .
H17B H 0.2675 0.1325 0.3981 0.073 Uiso 1 1 calc R . .
H17C H 0.1909 0.2211 0.4209 0.073 Uiso 1 1 calc R . .
C18 C 0.8131(9) 0.4620(7) 0.5579(4) 0.0432(17) Uani 1 1 d DU . .
H18A H 0.8995 0.5033 0.5377 0.052 Uiso 0.43(6) 1 calc PR B 1
H18B H 0.8012 0.3751 0.5618 0.052 Uiso 0.43(6) 1 calc PR B 1
H18C H 0.9070 0.4866 0.5451 0.052 Uiso 0.57(6) 1 calc PR B 2
H18D H 0.7800 0.3728 0.5617 0.052 Uiso 0.57(6) 1 calc PR B 2
C19A C 0.697(3) 0.478(3) 0.5150(15) 0.046(2) Uani 0.43(6) 1 d PDU B 1
H19A H 0.7008 0.5620 0.5183 0.069 Uiso 0.43(6) 1 calc PR B 1
H19B H 0.6118 0.4244 0.5309 0.069 Uiso 0.43(6) 1 calc PR B 1
H19C H 0.7055 0.4560 0.4690 0.069 Uiso 0.43(6) 1 calc PR B 1
C19B C 0.733(3) 0.4945(19) 0.5028(10) 0.046(2) Uani 0.57(6) 1 d PD B 2
H19D H 0.7643 0.5827 0.4984 0.069 Uiso 0.57(6) 1 calc PR B 2
H19E H 0.6387 0.4656 0.5131 0.069 Uiso 0.57(6) 1 calc PR B 2
H19F H 0.7447 0.4562 0.4612 0.069 Uiso 0.57(6) 1 calc PR B 2
C20 C 0.6606(7) 0.0176(7) 0.7108(4) 0.0362(15) Uani 1 1 d DU . .
H20A H 0.6475 -0.0700 0.7085 0.043 Uiso 0.49(5) 1 calc PR C 1
H20B H 0.6388 0.0415 0.6666 0.043 Uiso 0.49(5) 1 calc PR C 1
H20C H 0.6718 -0.0608 0.7202 0.043 Uiso 0.51(5) 1 calc PR C 2
H20D H 0.6191 0.0107 0.6661 0.043 Uiso 0.51(5) 1 calc PR C 2
C21A C 0.8034(14) 0.087(2) 0.7291(15) 0.040(2) Uani 0.49(5) 1 d PDU C 1
H21A H 0.8240 0.0678 0.7740 0.060 Uiso 0.49(5) 1 calc PR C 1
H21B H 0.8190 0.1745 0.7271 0.060 Uiso 0.49(5) 1 calc PR C 1
H21C H 0.8608 0.0656 0.6983 0.060 Uiso 0.49(5) 1 calc PR C 1
C21B C 0.7968(16) 0.115(2) 0.7114(14) 0.040(2) Uani 0.51(5) 1 d PD C 2
H21D H 0.8395 0.1224 0.7554 0.060 Uiso 0.51(5) 1 calc PR C 2
H21E H 0.7874 0.1928 0.7002 0.060 Uiso 0.51(5) 1 calc PR C 2
H21F H 0.8516 0.0936 0.6790 0.060 Uiso 0.51(5) 1 calc PR C 2
B1 B 0.3043(7) 0.5364(7) 0.8909(3) 0.0221(14) Uani 1 1 d . . .
H1 H 0.2713 0.5772 0.9267 0.026 Uiso 1 1 calc R A .
O1S O 0.8355(12) 0.2397(12) 0.9330(8) 0.070(3) Uani 0.50 1 d PDU . .
C1S C 0.9763(14) 0.2744(15) 0.9473(8) 0.049(4) Uani 0.50 1 d PDU . .
H1SA H 0.9960 0.2599 0.9937 0.058 Uiso 0.50 1 calc PR . .
H1SB H 1.0239 0.3603 0.9373 0.058 Uiso 0.50 1 calc PR . .
C2S C 1.0073(15) 0.1927(17) 0.9022(9) 0.058(4) Uani 0.50 1 d PDU . .
H2SA H 1.0967 0.1886 0.9124 0.070 Uiso 0.50 1 calc PR . .
H2SB H 1.0028 0.2169 0.8560 0.070 Uiso 0.50 1 calc PR . .
C3S C 0.8985(18) 0.0731(17) 0.9148(10) 0.064(4) Uani 0.50 1 d PDU . .
H3SA H 0.8739 0.0214 0.8741 0.076 Uiso 0.50 1 calc PR . .
H3SB H 0.9274 0.0286 0.9496 0.076 Uiso 0.50 1 calc PR . .
C4S C 0.7863(15) 0.1084(14) 0.9360(9) 0.051(4) Uani 0.50 1 d PDU . .
H4SA H 0.7073 0.0724 0.9061 0.061 Uiso 0.50 1 calc PR . .
H4SB H 0.7624 0.0822 0.9814 0.061 Uiso 0.50 1 calc PR . .
N7 N 0.2053(5) 0.8158(5) 0.6314(3) 0.0263(12) Uani 1 1 d . . .
C31 C 0.3452(7) 0.8894(7) 0.6134(4) 0.0347(16) Uani 1 1 d . . .
H31A H 0.3418 0.9590 0.5875 0.042 Uiso 1 1 calc R . .
H31B H 0.3982 0.9226 0.6546 0.042 Uiso 1 1 calc R . .
C32 C 0.4162(8) 0.8219(9) 0.5748(4) 0.055(2) Uani 1 1 d . . .
H32A H 0.4321 0.7601 0.6024 0.083 Uiso 1 1 calc R . .
H32B H 0.5014 0.8786 0.5611 0.083 Uiso 1 1 calc R . .
H32C H 0.3614 0.7827 0.5358 0.083 Uiso 1 1 calc R . .
C33 C 0.2024(7) 0.7078(6) 0.6716(4) 0.0326(15) Uani 1 1 d . . .
H33A H 0.1089 0.6617 0.6814 0.039 Uiso 1 1 calc R . .
H33B H 0.2356 0.6541 0.6445 0.039 Uiso 1 1 calc R . .
C34 C 0.2834(8) 0.7383(7) 0.7358(4) 0.0437(19) Uani 1 1 d . . .
H34A H 0.2476 0.7866 0.7645 0.066 Uiso 1 1 calc R . .
H34B H 0.3762 0.7848 0.7270 0.066 Uiso 1 1 calc R . .
H34C H 0.2789 0.6632 0.7576 0.066 Uiso 1 1 calc R . .
C35 C 0.1586(7) 0.9034(6) 0.6707(4) 0.0331(15) Uani 1 1 d . . .
H35A H 0.2277 0.9436 0.7052 0.040 Uiso 1 1 calc R . .
H35B H 0.1515 0.9669 0.6409 0.040 Uiso 1 1 calc R . .
C36 C 0.0271(8) 0.8489(8) 0.7035(4) 0.0423(18) Uani 1 1 d . . .
H36A H 0.0357 0.7933 0.7373 0.063 Uiso 1 1 calc R . .
H36B H -0.0416 0.8044 0.6704 0.063 Uiso 1 1 calc R . .
H36C H 0.0020 0.9137 0.7240 0.063 Uiso 1 1 calc R . .
C37 C 0.1156(7) 0.7657(6) 0.5706(3) 0.0322(15) Uani 1 1 d . . .
H37A H 0.1381 0.6972 0.5518 0.039 Uiso 1 1 calc R . .
H37B H 0.0224 0.7330 0.5845 0.039 Uiso 1 1 calc R . .
C38 C 0.1229(8) 0.8534(8) 0.5175(4) 0.046(2) Uani 1 1 d . . .
H38A H 0.1026 0.9228 0.5354 0.069 Uiso 1 1 calc R . .
H38B H 0.0583 0.8136 0.4818 0.069 Uiso 1 1 calc R . .
H38C H 0.2127 0.8814 0.5004 0.069 Uiso 1 1 calc R . .

loop_
_atom_site_aniso_label
_atom_site_aniso_U_11
_atom_site_aniso_U_22
_atom_site_aniso_U_33
_atom_site_aniso_U_23
_atom_site_aniso_U_13
_atom_site_aniso_U_12
W1 0.01437(13) 0.01792(13) 0.01508(13) -0.00036(8) 0.00064(8) 0.00577(9)
Se1 0.0350(4) 0.0332(3) 0.0285(3) -0.0027(3) 0.0039(3) 0.0133(3)
Fe1 0.0259(4) 0.0281(5) 0.0202(4) -0.0009(4) -0.0017(3) 0.0092(3)
Fe2 0.0213(4) 0.0267(4) 0.0214(4) 0.0008(3) 0.0021(3) 0.0085(3)
Fe3 0.0259(5) 0.0226(4) 0.0228(4) -0.0021(3) -0.0008(3) 0.0105(3)
S1 0.0185(7) 0.0272(8) 0.0195(7) 0.0033(6) 0.0006(6) 0.0090(6)
S2 0.0174(7) 0.0228(7) 0.0182(7) -0.0004(6) -0.0001(5) 0.0083(6)
S3 0.0224(7) 0.0205(7) 0.0216(8) -0.0011(6) 0.0001(6) 0.0042(6)
S4 0.0360(10) 0.0398(10) 0.0249(9) -0.0058(7) -0.0063(7) 0.0125(8)
S6 0.0391(10) 0.0250(8) 0.0320(9) -0.0011(7) 0.0023(7) 0.0170(7)
S5 0.0231(8) 0.0333(9) 0.0268(8) -0.0020(7) 0.0043(6) 0.0050(7)
N1 0.017(2) 0.022(2) 0.016(2) -0.0012(19) 0.0022(19) 0.007(2)
N2 0.022(3) 0.026(3) 0.016(2) -0.004(2) 0.000(2) 0.013(2)
N3 0.018(2) 0.020(2) 0.016(2) -0.0001(19) 0.0036(19) 0.006(2)
N4 0.015(2) 0.023(2) 0.016(2) 0.0001(19) 0.0036(19) 0.007(2)
N5 0.017(2) 0.026(3) 0.018(3) 0.002(2) 0.002(2) 0.008(2)
N6 0.017(3) 0.030(3) 0.021(3) 0.000(2) 0.003(2) 0.009(2)
C1 0.023(3) 0.024(3) 0.035(4) -0.002(3) 0.007(3) 0.005(3)
C2 0.020(3) 0.020(3) 0.022(3) 0.001(2) -0.001(2) 0.008(2)
C3 0.024(3) 0.021(3) 0.022(3) 0.000(2) -0.001(2) 0.008(2)
C4 0.026(3) 0.026(3) 0.021(3) -0.002(2) -0.002(2) 0.014(3)
C5 0.032(4) 0.029(3) 0.030(4) -0.005(3) 0.006(3) 0.017(3)
C6 0.055(5) 0.027(3) 0.023(3) 0.006(3) 0.002(3) 0.020(3)
C7 0.023(3) 0.024(3) 0.021(3) 0.000(2) 0.002(2) 0.005(2)
C8 0.022(3) 0.029(3) 0.019(3) 0.005(2) 0.001(2) 0.005(3)
C9 0.015(3) 0.030(3) 0.020(3) 0.002(2) 0.002(2) 0.006(2)
C10 0.029(3) 0.042(4) 0.020(3) -0.002(3) 0.003(3) 0.016(3)
C11 0.020(3) 0.042(4) 0.028(4) -0.004(3) -0.003(3) 0.012(3)
C12 0.016(3) 0.031(3) 0.025(3) 0.001(3) -0.001(2) 0.007(3)
C13 0.016(3) 0.043(4) 0.032(4) 0.001(3) 0.001(3) 0.013(3)
C14 0.017(3) 0.043(4) 0.030(4) 0.003(3) 0.006(3) 0.014(3)
C15A 0.027(4) 0.048(11) 0.032(6) 0.001(7) 0.008(4) 0.023(6)
C15B 0.027(4) 0.048(11) 0.032(6) 0.001(7) 0.008(4) 0.023(6)
C16 0.047(5) 0.059(5) 0.026(4) -0.005(3) -0.001(3) 0.029(4)
C17 0.062(6) 0.066(6) 0.030(4) -0.003(4) -0.005(4) 0.037(5)
C18 0.061(5) 0.032(3) 0.029(3) 0.000(3) 0.019(3) 0.005(3)
C19A 0.067(5) 0.034(4) 0.024(4) 0.007(3) 0.016(4) 0.001(4)
C19B 0.067(5) 0.034(4) 0.024(4) 0.007(3) 0.016(4) 0.001(4)
C20 0.038(3) 0.032(3) 0.042(4) -0.003(3) 0.001(3) 0.017(3)
C21A 0.039(3) 0.037(5) 0.046(5) -0.001(4) -0.001(4) 0.017(4)
C21B 0.039(3) 0.037(5) 0.046(5) -0.001(4) -0.001(4) 0.017(4)
B1 0.022(3) 0.030(4) 0.017(3) 0.000(3) 0.002(3) 0.012(3)
O1S 0.043(6) 0.069(7) 0.084(9) 0.006(7) -0.005(6) 0.001(6)
C1S 0.032(7) 0.061(8) 0.037(8) 0.009(7) -0.011(6) -0.004(6)
C2S 0.033(7) 0.074(11) 0.061(11) 0.008(8) -0.017(7) 0.009(7)
C3S 0.056(10) 0.076(9) 0.055(11) -0.002(9) -0.014(8) 0.019(7)
C4S 0.035(7) 0.057(8) 0.047(9) -0.014(8) -0.010(7) 0.001(6)
N7 0.021(3) 0.027(3) 0.027(3) -0.002(2) -0.002(2) 0.004(2)
C31 0.024(3) 0.041(4) 0.031(4) -0.001(3) 0.002(3) 0.000(3)
C32 0.030(4) 0.087(7) 0.045(5) -0.014(5) 0.005(4) 0.015(4)
C33 0.034(4) 0.024(3) 0.038(4) 0.004(3) -0.002(3) 0.006(3)
C34 0.049(5) 0.035(4) 0.045(5) 0.010(3) -0.010(4) 0.011(4)
C35 0.034(4) 0.032(4) 0.035(4) -0.004(3) -0.002(3) 0.014(3)
C36 0.039(4) 0.050(5) 0.038(4) -0.007(4) 0.004(3) 0.018(4)
C37 0.024(3) 0.038(4) 0.028(4) -0.006(3) -0.002(3) 0.002(3)
C38 0.042(5) 0.054(5) 0.034(4) 0.001(4) -0.009(3) 0.005(4)

loop_
_atom_type_symbol
_atom_type_description
_atom_type_scat_dispersion_real
_atom_type_scat_dispersion_imag
_atom_type_scat_source
C C 0.0033 0.0016 'International Tables Vol C Tables 4.2.6.8 and 6.1.1.4'
H H 0.0000 0.0000 'International Tables Vol C Tables 4.2.6.8 and 6.1.1.4'
B B 0.0013 0.0007 'International Tables Vol C Tables 4.2.6.8 and 6.1.1.4'
Fe Fe 0.3463 0.8444 'International Tables Vol C Tables 4.2.6.8 and 6.1.1.4'
N N 0.0061 0.0033 'International Tables Vol C Tables 4.2.6.8 and 6.1.1.4'
S S 0.1246 0.1234 'International Tables Vol C Tables 4.2.6.8 and 6.1.1.4'
Se Se -0.0929 2.2259 'International Tables Vol C Tables 4.2.6.8 and 6.1.1.4'
W W -0.8490 6.8722 'International Tables Vol C Tables 4.2.6.8 and 6.1.1.4'
O O 0.0106 0.0060 'International Tables Vol C Tables 4.2.6.8 and 6.1.1.4'

loop_
_geom_angle_atom_site_label_1
_geom_angle_atom_site_label_2
_geom_angle_atom_site_label_3
_geom_angle
N1 W1 N3 80.87(17)
N1 W1 N5 81.38(17)
N3 W1 N5 80.32(17)
N1 W1 S2 87.25(13)
N3 W1 S2 87.19(13)
N5 W1 S2 164.27(13)
N1 W1 S3 164.40(13)
N3 W1 S3 87.23(13)
N5 W1 S3 86.72(13)
S2 W1 S3 102.30(5)
N1 W1 S1 87.20(13)
N3 W1 S1 163.98(13)
N5 W1 S1 87.38(13)
S2 W1 S1 102.97(5)
S3 W1 S1 102.38(5)
N1 W1 Fe2 97.89(12)
N3 W1 Fe2 139.64(12)
N5 W1 Fe2 139.75(12)
S2 W1 Fe2 52.55(4)
S3 W1 Fe2 97.72(4)
S1 W1 Fe2 52.51(4)
N1 W1 Fe1 139.64(12)
N3 W1 Fe1 138.89(12)
N5 W1 Fe1 96.65(13)
S2 W1 Fe1 99.06(4)
S3 W1 Fe1 51.69(4)
S1 W1 Fe1 52.48(4)
Fe2 W1 Fe1 58.40(3)
N1 W1 Fe3 139.27(12)
N3 W1 Fe3 97.13(12)
N5 W1 Fe3 138.78(13)
S2 W1 Fe3 52.08(4)
S3 W1 Fe3 52.09(4)
S1 W1 Fe3 98.89(4)
Fe2 W1 Fe3 58.04(3)
Fe1 W1 Fe3 58.77(3)
Fe3 Se1 Fe1 69.93(4)
Fe3 Se1 Fe2 68.07(4)
Fe1 Se1 Fe2 68.45(4)
S3 Fe1 S4 110.28(7)
S3 Fe1 S1 107.43(6)
S4 Fe1 S1 120.70(7)
S3 Fe1 Se1 104.77(6)
S4 Fe1 Se1 105.54(6)
S1 Fe1 Se1 106.98(5)
S3 Fe1 Fe2 101.71(5)
S4 Fe1 Fe2 146.86(7)
S1 Fe1 Fe2 53.84(5)
Se1 Fe1 Fe2 56.43(3)
S3 Fe1 Fe3 53.58(5)
S4 Fe1 Fe3 137.19(6)
S1 Fe1 Fe3 102.03(5)
Se1 Fe1 Fe3 54.98(3)
Fe2 Fe1 Fe3 59.30(3)
S3 Fe1 W1 54.81(4)
S4 Fe1 W1 148.70(6)
S1 Fe1 W1 54.59(4)
Se1 Fe1 W1 105.06(4)
Fe2 Fe1 W1 60.36(3)
Fe3 Fe1 W1 60.64(3)
S2 Fe2 S1 107.69(6)
S2 Fe2 S5 112.52(7)
S1 Fe2 S5 119.34(7)
S2 Fe2 Se1 106.25(5)
S1 Fe2 Se1 106.13(5)
S5 Fe2 Se1 103.92(6)
S2 Fe2 Fe3 54.04(5)
S1 Fe2 Fe3 103.65(5)
S5 Fe2 Fe3 136.62(6)
Se1 Fe2 Fe3 55.24(3)
S2 Fe2 Fe1 103.20(5)
S1 Fe2 Fe1 54.26(5)
S5 Fe2 Fe1 143.00(6)
Se1 Fe2 Fe1 55.12(3)
Fe3 Fe2 Fe1 60.85(3)
S2 Fe2 W1 54.92(4)
S1 Fe2 W1 55.06(4)
S5 Fe2 W1 151.09(6)
Se1 Fe2 W1 104.73(4)
Fe3 Fe2 W1 61.44(3)
Fe1 Fe2 W1 61.23(3)
S6 Fe3 S2 116.62(7)
S6 Fe3 S3 114.31(7)
S2 Fe3 S3 107.19(6)
S6 Fe3 Se1 105.72(6)
S2 Fe3 Se1 107.76(5)
S3 Fe3 Se1 104.37(5)
S6 Fe3 Fe2 143.38(6)
S2 Fe3 Fe2 54.20(5)
S3 Fe3 Fe2 101.71(5)
Se1 Fe3 Fe2 56.69(3)
S6 Fe3 Fe1 140.65(6)
S2 Fe3 Fe1 102.49(5)
S3 Fe3 Fe1 53.03(5)
Se1 Fe3 Fe1 55.09(3)
Fe2 Fe3 Fe1 59.84(3)
S6 Fe3 W1 149.07(6)
S2 Fe3 W1 54.56(4)
S3 Fe3 W1 54.67(4)
Se1 Fe3 W1 105.12(4)
Fe2 Fe3 W1 60.52(3)
Fe1 Fe3 W1 60.60(3)
Fe2 S1 Fe1 71.91(6)
Fe2 S1 W1 72.43(5)
Fe1 S1 W1 72.93(5)
Fe3 S2 Fe2 71.76(5)
Fe3 S2 W1 73.36(5)
Fe2 S2 W1 72.53(5)
Fe1 S3 Fe3 73.39(6)
Fe1 S3 W1 73.50(5)
Fe3 S3 W1 73.25(5)
C16 S4 Fe1 105.7(3)
C20 S6 Fe3 107.3(3)
C18 S5 Fe2 107.2(3)
C2 N1 N2 105.5(5)
C2 N1 W1 133.5(4)
N2 N1 W1 120.5(4)
C4 N2 N1 110.8(5)
C4 N2 B1 128.4(5)
N1 N2 B1 120.6(5)
C7 N3 N4 106.3(5)
C7 N3 W1 134.1(4)
N4 N3 W1 119.5(4)
C9 N4 N3 110.3(5)
C9 N4 B1 127.5(5)
N3 N4 B1 121.6(5)
C12 N5 N6 105.7(5)
C12 N5 W1 134.3(4)
N6 N5 W1 120.0(4)
C14 N6 N5 110.6(5)
C14 N6 B1 127.9(5)
N5 N6 B1 121.1(5)
C2 C1 H1A 109.5
C2 C1 H1B 109.5
H1A C1 H1B 109.5
C2 C1 H1C 109.5
H1A C1 H1C 109.5
H1B C1 H1C 109.5
N1 C2 C3 109.6(5)
N1 C2 C1 125.4(5)
C3 C2 C1 125.0(6)
C4 C3 C2 106.8(5)
C4 C3 H3 126.6
C2 C3 H3 126.6
N2 C4 C3 107.2(5)
N2 C4 C5 123.5(6)
C3 C4 C5 129.3(6)
C4 C5 H5A 109.5
C4 C5 H5B 109.5
H5A C5 H5B 109.5
C4 C5 H5C 109.5
H5A C5 H5C 109.5
H5B C5 H5C 109.5
C7 C6 H6A 109.5
C7 C6 H6B 109.5
H6A C6 H6B 109.5
C7 C6 H6C 109.5
H6A C6 H6C 109.5
H6B C6 H6C 109.5
N3 C7 C8 109.3(5)
N3 C7 C6 125.8(5)
C8 C7 C6 124.9(6)
C9 C8 C7 106.8(6)
C9 C8 H8 126.6
C7 C8 H8 126.6
N4 C9 C8 107.3(5)
N4 C9 C10 123.5(6)
C8 C9 C10 129.2(6)
C9 C10 H10A 109.5
C9 C10 H10B 109.5
H10A C10 H10B 109.5
C9 C10 H10C 109.5
H10A C10 H10C 109.5
H10B C10 H10C 109.5
C12 C11 H11A 109.5
C12 C11 H11B 109.5
H11A C11 H11B 109.5
C12 C11 H11C 109.5
H11A C11 H11C 109.5
H11B C11 H11C 109.5
N5 C12 C13 109.6(6)
N5 C12 C11 125.9(6)
C13 C12 C11 124.5(6)
C14 C13 C12 106.8(6)
C14 C13 H13 126.6
C12 C13 H13 126.6
N6 C14 C13 107.2(6)
N6 C14 C15A 120(3)
C13 C14 C15A 130(3)
N6 C14 C15B 123.9(8)
C13 C14 C15B 128.7(9)
C15A C14 C15B 18(4)
C14 C15A H15A 109.5
C14 C15A H15B 109.5
H15A C15A H15B 109.5
C14 C15A H15C 109.5
H15A C15A H15C 109.5
H15B C15A H15C 109.5
C14 C15B H15D 109.5
C14 C15B H15E 109.5
H15D C15B H15E 109.5
C14 C15B H15F 109.5
H15D C15B H15F 109.5
H15E C15B H15F 109.5
C17 C16 S4 111.8(6)
C17 C16 H16A 109.2
S4 C16 H16A 109.2
C17 C16 H16B 109.2
S4 C16 H16B 109.2
H16A C16 H16B 107.9
C16 C17 H17A 109.5
C16 C17 H17B 109.5
H17A C17 H17B 109.5
C16 C17 H17C 109.5
H17A C17 H17C 109.5
H17B C17 H17C 109.5
C19B C18 C19A 16.9(9)
C19B C18 S5 115.7(11)
C19A C18 S5 106.5(13)
C19B C18 H18A 93.6
C19A C18 H18A 110.4
S5 C18 H18A 110.4
C19B C18 H18B 116.6
C19A C18 H18B 110.4
S5 C18 H18B 110.4
H18A C18 H18B 108.6
C19B C18 H18C 108.4
C19A C18 H18C 125.2
S5 C18 H18C 108.4
H18A C18 H18C 16.3
H18B C18 H18C 95.2
C19B C18 H18D 108.4
C19A C18 H18D 99.8
S5 C18 H18D 108.4
H18A C18 H18D 120.1
H18B C18 H18D 12.7
H18C C18 H18D 107.4
C18 C19A H19A 109.5
C18 C19A H19B 109.5
H19A C19A H19B 109.5
C18 C19A H19C 109.5
H19A C19A H19C 109.5
H19B C19A H19C 109.5
C18 C19B H19D 109.5
C18 C19B H19E 109.5
H19D C19B H19E 109.5
C18 C19B H19F 109.5
H19D C19B H19F 109.5
H19E C19B H19F 109.5
C21A C20 C21B 19.5(9)
C21A C20 S6 112.1(10)
C21B C20 S6 114.5(9)
C21A C20 H20A 109.2
C21B C20 H20A 122.8
S6 C20 H20A 109.2
C21A C20 H20B 109.2
C21B C20 H20B 90.8
S6 C20 H20B 109.2
H20A C20 H20B 107.9
C21A C20 H20C 92.3
C21B C20 H20C 108.6
S6 C20 H20C 108.6
H20A C20 H20C 19.5
H20B C20 H20C 124.3
C21A C20 H20D 125.3
C21B C20 H20D 108.6
S6 C20 H20D 108.6
H20A C20 H20D 89.5
H20B C20 H20D 20.4
H20C C20 H20D 107.6
C20 C21A H21A 109.5
C20 C21A H21B 109.5
H21A C21A H21B 109.5
C20 C21A H21C 109.5
H21A C21A H21C 109.5
H21B C21A H21C 109.5
C20 C21B H21D 109.5
C20 C21B H21E 109.5
H21D C21B H21E 109.5
C20 C21B H21F 109.5
H21D C21B H21F 109.5
H21E C21B H21F 109.5
N6 B1 N4 108.8(5)
N6 B1 N2 108.2(5)
N4 B1 N2 109.0(5)
N6 B1 H1 110.3
N4 B1 H1 110.3
N2 B1 H1 110.3
C1S O1S C4S 104.6(14)
O1S C1S C2S 99.5(12)
O1S C1S H1SA 111.9
C2S C1S H1SA 111.9
O1S C1S H1SB 111.9
C2S C1S H1SB 111.9
H1SA C1S H1SB 109.6
C1S C2S C3S 101.9(12)
C1S C2S H2SA 111.4
C3S C2S H2SA 111.4
C1S C2S H2SB 111.4
C3S C2S H2SB 111.4
H2SA C2S H2SB 109.3
C4S C3S C2S 104.2(12)
C4S C3S H3SA 110.9
C2S C3S H3SA 110.9
C4S C3S H3SB 110.9
C2S C3S H3SB 110.9
H3SA C3S H3SB 108.9
O1S C4S C3S 104.1(13)
O1S C4S H4SA 110.9
C3S C4S H4SA 110.9
O1S C4S H4SB 110.9
C3S C4S H4SB 110.9
H4SA C4S H4SB 109.0
C31 N7 C33 111.5(5)
C31 N7 C35 104.6(5)
C33 N7 C35 111.2(5)
C31 N7 C37 111.7(5)
C33 N7 C37 106.5(5)
C35 N7 C37 111.4(5)
C32 C31 N7 115.4(6)
C32 C31 H31A 108.4
N7 C31 H31A 108.4
C32 C31 H31B 108.4
N7 C31 H31B 108.4
H31A C31 H31B 107.5
C31 C32 H32A 109.5
C31 C32 H32B 109.5
H32A C32 H32B 109.5
C31 C32 H32C 109.5
H32A C32 H32C 109.5
H32B C32 H32C 109.5
C34 C33 N7 115.0(6)
C34 C33 H33A 108.5
N7 C33 H33A 108.5
C34 C33 H33B 108.5
N7 C33 H33B 108.5
H33A C33 H33B 107.5
C33 C34 H34A 109.5
C33 C34 H34B 109.5
H34A C34 H34B 109.5
C33 C34 H34C 109.5
H34A C34 H34C 109.5
H34B C34 H34C 109.5
C36 C35 N7 116.0(6)
C36 C35 H35A 108.3
N7 C35 H35A 108.3
C36 C35 H35B 108.3
N7 C35 H35B 108.3
H35A C35 H35B 107.4
C35 C36 H36A 109.5
C35 C36 H36B 109.5
H36A C36 H36B 109.5
C35 C36 H36C 109.5
H36A C36 H36C 109.5
H36B C36 H36C 109.5
C38 C37 N7 115.8(6)
C38 C37 H37A 108.3
N7 C37 H37A 108.3
C38 C37 H37B 108.3
N7 C37 H37B 108.3
H37A C37 H37B 107.4
C37 C38 H38A 109.5
C37 C38 H38B 109.5
H38A C38 H38B 109.5
C37 C38 H38C 109.5
H38A C38 H38C 109.5
H38B C38 H38C 109.5

loop_
_geom_bond_atom_site_label_1
_geom_bond_atom_site_label_2
_geom_bond_distance
W1 N1 2.260(5)
W1 N3 2.269(5)
W1 N5 2.278(5)
W1 S2 2.3449(15)
W1 S3 2.3494(15)
W1 S1 2.3501(15)
W1 Fe2 2.7333(9)
W1 Fe1 2.7565(10)
W1 Fe3 2.7576(9)
Se1 Fe3 2.3591(12)
Se1 Fe1 2.3624(12)
Se1 Fe2 2.3996(11)
Fe1 S3 2.2558(18)
Fe1 S4 2.2599(19)
Fe1 S1 2.2871(18)
Fe1 Fe2 2.6785(13)
Fe1 Fe3 2.7056(13)
Fe2 S2 2.2748(17)
Fe2 S1 2.2749(17)
Fe2 S5 2.2753(19)
Fe2 Fe3 2.6637(13)
Fe3 S6 2.2516(19)
Fe3 S2 2.2703(17)
Fe3 S3 2.2720(18)
S4 C16 1.816(8)
S6 C20 1.827(7)
S5 C18 1.823(7)
N1 C2 1.363(8)
N1 N2 1.366(7)
N2 C4 1.344(8)
N2 B1 1.530(9)
N3 C7 1.356(8)
N3 N4 1.371(7)
N4 C9 1.359(8)
N4 B1 1.528(8)
N5 C12 1.361(8)
N5 N6 1.368(7)
N6 C14 1.358(8)
N6 B1 1.527(8)
C1 C2 1.484(9)
C1 H1A 0.9800
C1 H1B 0.9800
C1 H1C 0.9800
C2 C3 1.376(8)
C3 C4 1.376(9)
C3 H3 0.9500
C4 C5 1.495(8)
C5 H5A 0.9800
C5 H5B 0.9800
C5 H5C 0.9800
C6 C7 1.490(9)
C6 H6A 0.9800
C6 H6B 0.9800
C6 H6C 0.9800
C7 C8 1.394(9)
C8 C9 1.375(9)
C8 H8 0.9500
C9 C10 1.482(9)
C10 H10A 0.9800
C10 H10B 0.9800
C10 H10C 0.9800
C11 C12 1.490(9)
C11 H11A 0.9800
C11 H11B 0.9800
C11 H11C 0.9800
C12 C13 1.388(9)
C13 C14 1.372(10)
C13 H13 0.9500
C14 C15A 1.50(2)
C14 C15B 1.498(10)
C15A H15A 0.9800
C15A H15B 0.9800
C15A H15C 0.9800
C15B H15D 0.9800
C15B H15E 0.9800
C15B H15F 0.9800
C16 C17 1.514(10)
C16 H16A 0.9900
C16 H16B 0.9900
C17 H17A 0.9800
C17 H17B 0.9800
C17 H17C 0.9800
C18 C19B 1.520(15)
C18 C19A 1.558(18)
C18 H18A 0.9900
C18 H18B 0.9900
C18 H18C 0.9900
C18 H18D 0.9900
C19A H19A 0.9800
C19A H19B 0.9800
C19A H19C 0.9800
C19B H19D 0.9800
C19B H19E 0.9800
C19B H19F 0.9800
C20 C21A 1.498(15)
C20 C21B 1.515(15)
C20 H20A 0.9900
C20 H20B 0.9900
C20 H20C 0.9900
C20 H20D 0.9900
C21A H21A 0.9800
C21A H21B 0.9800
C21A H21C 0.9800
C21B H21D 0.9800
C21B H21E 0.9800
C21B H21F 0.9800
B1 H1 1.0000
O1S C1S 1.439(16)
O1S C4S 1.452(17)
C1S C2S 1.44(2)
C1S H1SA 0.9900
C1S H1SB 0.9900
C2S C3S 1.52(3)
C2S H2SA 0.9900
C2S H2SB 0.9900
C3S C4S 1.47(2)
C3S H3SA 0.9900
C3S H3SB 0.9900
C4S H4SA 0.9900
C4S H4SB 0.9900
N7 C31 1.510(8)
N7 C33 1.513(8)
N7 C35 1.514(8)
N7 C37 1.521(8)
C31 C32 1.500(11)
C31 H31A 0.9900
C31 H31B 0.9900
C32 H32A 0.9800
C32 H32B 0.9800
C32 H32C 0.9800
C33 C34 1.510(10)
C33 H33A 0.9900
C33 H33B 0.9900
C34 H34A 0.9800
C34 H34B 0.9800
C34 H34C 0.9800
C35 C36 1.513(10)
C35 H35A 0.9900
C35 H35B 0.9900
C36 H36A 0.9800
C36 H36B 0.9800
C36 H36C 0.9800
C37 C38 1.487(11)
C37 H37A 0.9900
C37 H37B 0.9900
C38 H38A 0.9800
C38 H38B 0.9800
C38 H38C 0.9800

loop_
_geom_torsion_atom_site_label_1
_geom_torsion_atom_site_label_2
_geom_torsion_atom_site_label_3
_geom_torsion_atom_site_label_4
_geom_torsion
Fe3 Se1 Fe1 S3 -20.86(5)
Fe2 Se1 Fe1 S3 -94.41(6)
Fe3 Se1 Fe1 S4 -137.30(7)
Fe2 Se1 Fe1 S4 149.15(7)
Fe3 Se1 Fe1 S1 92.99(6)
Fe2 Se1 Fe1 S1 19.44(5)
Fe3 Se1 Fe1 Fe2 73.55(4)
Fe2 Se1 Fe1 Fe3 -73.55(4)
Fe3 Se1 Fe1 W1 36.03(3)
Fe2 Se1 Fe1 W1 -37.52(3)
N1 W1 Fe1 S3 -164.98(19)
N3 W1 Fe1 S3 2.41(19)
N5 W1 Fe1 S3 -80.47(14)
S2 W1 Fe1 S3 98.56(6)
S1 W1 Fe1 S3 -161.99(7)
Fe2 W1 Fe1 S3 133.38(6)
Fe3 W1 Fe1 S3 64.10(6)
N1 W1 Fe1 S4 -95.1(2)
N3 W1 Fe1 S4 72.3(2)
N5 W1 Fe1 S4 -10.57(18)
S2 W1 Fe1 S4 168.47(12)
S3 W1 Fe1 S4 69.90(13)
S1 W1 Fe1 S4 -92.09(13)
Fe2 W1 Fe1 S4 -156.71(13)
Fe3 W1 Fe1 S4 134.01(13)
N1 W1 Fe1 S1 -2.99(19)
N3 W1 Fe1 S1 164.41(19)
N5 W1 Fe1 S1 81.52(13)
S2 W1 Fe1 S1 -99.44(6)
S3 W1 Fe1 S1 161.99(7)
Fe2 W1 Fe1 S1 -64.63(5)
Fe3 W1 Fe1 S1 -133.90(6)
N1 W1 Fe1 Se1 97.36(19)
N3 W1 Fe1 Se1 -95.25(19)
N5 W1 Fe1 Se1 -178.13(13)
S2 W1 Fe1 Se1 0.90(5)
S3 W1 Fe1 Se1 -97.66(6)
S1 W1 Fe1 Se1 100.35(6)
Fe2 W1 Fe1 Se1 35.72(4)
Fe3 W1 Fe1 Se1 -33.56(3)
N1 W1 Fe1 Fe2 61.64(19)
N3 W1 Fe1 Fe2 -130.97(19)
N5 W1 Fe1 Fe2 146.14(13)
S2 W1 Fe1 Fe2 -34.82(5)
S3 W1 Fe1 Fe2 -133.38(6)
S1 W1 Fe1 Fe2 64.63(5)
Fe3 W1 Fe1 Fe2 -69.28(4)
N1 W1 Fe1 Fe3 130.92(19)
N3 W1 Fe1 Fe3 -61.69(19)
N5 W1 Fe1 Fe3 -144.58(13)
S2 W1 Fe1 Fe3 34.46(5)
S3 W1 Fe1 Fe3 -64.10(6)
S1 W1 Fe1 Fe3 133.90(6)
Fe2 W1 Fe1 Fe3 69.28(4)
Fe3 Se1 Fe2 S2 18.80(5)
Fe1 Se1 Fe2 S2 94.98(6)
Fe3 Se1 Fe2 S1 -95.64(6)
Fe1 Se1 Fe2 S1 -19.46(5)
Fe3 Se1 Fe2 S5 137.69(6)
Fe1 Se1 Fe2 S5 -146.13(6)
Fe1 Se1 Fe2 Fe3 76.18(4)
Fe3 Se1 Fe2 Fe1 -76.18(4)
Fe3 Se1 Fe2 W1 -38.36(3)
Fe1 Se1 Fe2 W1 37.82(3)
S3 Fe1 Fe2 S2 -0.69(7)
S4 Fe1 Fe2 S2 -165.41(12)
S1 Fe1 Fe2 S2 102.46(7)
Se1 Fe1 Fe2 S2 -100.76(6)
Fe3 Fe1 Fe2 S2 -34.78(5)
W1 Fe1 Fe2 S2 36.66(5)
S3 Fe1 Fe2 S1 -103.14(7)
S4 Fe1 Fe2 S1 92.14(13)
Se1 Fe1 Fe2 S1 156.78(6)
Fe3 Fe1 Fe2 S1 -137.24(6)
W1 Fe1 Fe2 S1 -65.80(5)
S3 Fe1 Fe2 S5 164.10(10)
S4 Fe1 Fe2 S5 -0.62(18)
S1 Fe1 Fe2 S5 -92.76(11)
Se1 Fe1 Fe2 S5 64.02(10)
Fe3 Fe1 Fe2 S5 130.00(11)
W1 Fe1 Fe2 S5 -158.56(11)
S3 Fe1 Fe2 Se1 100.08(6)
S4 Fe1 Fe2 Se1 -64.64(12)
S1 Fe1 Fe2 Se1 -156.78(6)
Fe3 Fe1 Fe2 Se1 65.98(4)
W1 Fe1 Fe2 Se1 137.42(4)
S3 Fe1 Fe2 Fe3 34.09(5)
S4 Fe1 Fe2 Fe3 -130.63(12)
S1 Fe1 Fe2 Fe3 137.24(6)
Se1 Fe1 Fe2 Fe3 -65.98(4)
W1 Fe1 Fe2 Fe3 71.44(3)
S3 Fe1 Fe2 W1 -37.34(5)
S4 Fe1 Fe2 W1 157.93(12)
S1 Fe1 Fe2 W1 65.80(5)
Se1 Fe1 Fe2 W1 -137.42(4)
Fe3 Fe1 Fe2 W1 -71.44(3)
N1 W1 Fe2 S2 80.37(13)
N3 W1 Fe2 S2 -4.78(19)
N5 W1 Fe2 S2 166.3(2)
S3 W1 Fe2 S2 -99.61(6)
S1 W1 Fe2 S2 160.68(7)
Fe1 W1 Fe2 S2 -134.74(6)
Fe3 W1 Fe2 S2 -64.24(5)
N1 W1 Fe2 S1 -80.31(13)
N3 W1 Fe2 S1 -165.46(19)
N5 W1 Fe2 S1 5.7(2)
S2 W1 Fe2 S1 -160.68(7)
S3 W1 Fe2 S1 99.71(6)
Fe1 W1 Fe2 S1 64.58(5)
Fe3 W1 Fe2 S1 135.08(6)
N1 W1 Fe2 S5 8.05(18)
N3 W1 Fe2 S5 -77.1(2)
N5 W1 Fe2 S5 94.0(2)
S2 W1 Fe2 S5 -72.32(13)
S3 W1 Fe2 S5 -171.93(13)
S1 W1 Fe2 S5 88.36(13)
Fe1 W1 Fe2 S5 152.93(13)
Fe3 W1 Fe2 S5 -136.56(13)
N1 W1 Fe2 Se1 -179.90(13)
N3 W1 Fe2 Se1 94.94(19)
N5 W1 Fe2 Se1 -93.9(2)
S2 W1 Fe2 Se1 99.72(6)
S3 W1 Fe2 Se1 0.11(5)
S1 W1 Fe2 Se1 -99.60(6)
Fe1 W1 Fe2 Se1 -35.02(3)
Fe3 W1 Fe2 Se1 35.48(3)
N1 W1 Fe2 Fe3 144.61(13)
N3 W1 Fe2 Fe3 59.45(19)
N5 W1 Fe2 Fe3 -129.4(2)
S2 W1 Fe2 Fe3 64.24(5)
S3 W1 Fe2 Fe3 -35.37(5)
S1 W1 Fe2 Fe3 -135.08(6)
Fe1 W1 Fe2 Fe3 -70.51(3)
N1 W1 Fe2 Fe1 -144.88(13)
N3 W1 Fe2 Fe1 129.96(19)
N5 W1 Fe2 Fe1 -58.9(2)
S2 W1 Fe2 Fe1 134.74(6)
S3 W1 Fe2 Fe1 35.13(5)
S1 W1 Fe2 Fe1 -64.58(5)
Fe3 W1 Fe2 Fe1 70.51(3)
Fe1 Se1 Fe3 S6 141.56(7)
Fe2 Se1 Fe3 S6 -144.37(7)
Fe1 Se1 Fe3 S2 -93.07(6)
Fe2 Se1 Fe3 S2 -19.00(5)
Fe1 Se1 Fe3 S3 20.66(5)
Fe2 Se1 Fe3 S3 94.73(6)
Fe1 Se1 Fe3 Fe2 -74.07(4)
Fe2 Se1 Fe3 Fe1 74.07(4)
Fe1 Se1 Fe3 W1 -36.03(3)
Fe2 Se1 Fe3 W1 38.04(3)
S2 Fe2 Fe3 S6 -87.46(11)
S1 Fe2 Fe3 S6 170.41(10)
S5 Fe2 Fe3 S6 -1.99(15)
Se1 Fe2 Fe3 S6 70.07(10)
Fe1 Fe2 Fe3 S6 135.86(11)
W1 Fe2 Fe3 S6 -153.04(10)
S1 Fe2 Fe3 S2 -102.13(7)
S5 Fe2 Fe3 S2 85.48(10)
Se1 Fe2 Fe3 S2 157.53(6)
Fe1 Fe2 Fe3 S2 -136.68(6)
W1 Fe2 Fe3 S2 -65.57(5)
S2 Fe2 Fe3 S3 102.86(7)
S1 Fe2 Fe3 S3 0.73(7)
S5 Fe2 Fe3 S3 -171.66(9)
Se1 Fe2 Fe3 S3 -99.61(6)
Fe1 Fe2 Fe3 S3 -33.82(5)
W1 Fe2 Fe3 S3 37.29(5)
S2 Fe2 Fe3 Se1 -157.53(6)
S1 Fe2 Fe3 Se1 100.34(6)
S5 Fe2 Fe3 Se1 -72.05(9)
Fe1 Fe2 Fe3 Se1 65.79(4)
W1 Fe2 Fe3 Se1 136.89(4)
S2 Fe2 Fe3 Fe1 136.68(6)
S1 Fe2 Fe3 Fe1 34.55(5)
S5 Fe2 Fe3 Fe1 -137.84(9)
Se1 Fe2 Fe3 Fe1 -65.79(4)
W1 Fe2 Fe3 Fe1 71.10(3)
S2 Fe2 Fe3 W1 65.57(5)
S1 Fe2 Fe3 W1 -36.56(5)
S5 Fe2 Fe3 W1 151.05(9)
Se1 Fe2 Fe3 W1 -136.89(4)
Fe1 Fe2 Fe3 W1 -71.10(3)
S3 Fe1 Fe3 S6 83.94(11)
S4 Fe1 Fe3 S6 3.31(15)
S1 Fe1 Fe3 S6 -173.15(10)
Se1 Fe1 Fe3 S6 -70.73(10)
Fe2 Fe1 Fe3 S6 -139.06(10)
W1 Fe1 Fe3 S6 149.95(10)
S3 Fe1 Fe3 S2 -102.24(7)
S4 Fe1 Fe3 S2 177.12(9)
S1 Fe1 Fe3 S2 0.66(7)
Se1 Fe1 Fe3 S2 103.08(6)
Fe2 Fe1 Fe3 S2 34.75(5)
W1 Fe1 Fe3 S2 -36.24(5)
S4 Fe1 Fe3 S3 -80.64(10)
S1 Fe1 Fe3 S3 102.90(7)
Se1 Fe1 Fe3 S3 -154.67(6)
Fe2 Fe1 Fe3 S3 136.99(6)
W1 Fe1 Fe3 S3 66.00(5)
S3 Fe1 Fe3 Se1 154.67(6)
S4 Fe1 Fe3 Se1 74.03(9)
S1 Fe1 Fe3 Se1 -102.43(6)
Fe2 Fe1 Fe3 Se1 -68.34(4)
W1 Fe1 Fe3 Se1 -139.32(4)
S3 Fe1 Fe3 Fe2 -136.99(6)
S4 Fe1 Fe3 Fe2 142.37(10)
S1 Fe1 Fe3 Fe2 -34.09(5)
Se1 Fe1 Fe3 Fe2 68.34(4)
W1 Fe1 Fe3 Fe2 -70.99(3)
S3 Fe1 Fe3 W1 -66.00(5)
S4 Fe1 Fe3 W1 -146.64(10)
S1 Fe1 Fe3 W1 36.90(5)
Se1 Fe1 Fe3 W1 139.32(4)
Fe2 Fe1 Fe3 W1 70.99(3)
N1 W1 Fe3 S6 86.7(2)
N3 W1 Fe3 S6 2.46(17)
N5 W1 Fe3 S6 -81.0(2)
S2 W1 Fe3 S6 83.25(13)
S3 W1 Fe3 S6 -78.38(13)
S1 W1 Fe3 S6 -177.19(12)
Fe2 W1 Fe3 S6 148.26(13)
Fe1 W1 Fe3 S6 -141.85(13)
N1 W1 Fe3 S2 3.47(19)
N3 W1 Fe3 S2 -80.79(13)
N5 W1 Fe3 S2 -164.22(19)
S3 W1 Fe3 S2 -161.63(7)
S1 W1 Fe3 S2 99.56(6)
Fe2 W1 Fe3 S2 65.01(5)
Fe1 W1 Fe3 S2 134.90(6)
N1 W1 Fe3 S3 165.11(19)
N3 W1 Fe3 S3 80.84(13)
N5 W1 Fe3 S3 -2.59(19)
S2 W1 Fe3 S3 161.63(7)
S1 W1 Fe3 S3 -98.81(6)
Fe2 W1 Fe3 S3 -133.36(6)
Fe1 W1 Fe3 S3 -63.47(5)
N1 W1 Fe3 Se1 -97.80(19)
N3 W1 Fe3 Se1 177.94(12)
N5 W1 Fe3 Se1 94.50(19)
S2 W1 Fe3 Se1 -101.27(6)
S3 W1 Fe3 Se1 97.09(6)
S1 W1 Fe3 Se1 -1.72(5)
Fe2 W1 Fe3 Se1 -36.27(3)
Fe1 W1 Fe3 Se1 33.62(3)
N1 W1 Fe3 Fe2 -61.53(19)
N3 W1 Fe3 Fe2 -145.80(12)
N5 W1 Fe3 Fe2 130.77(19)
S2 W1 Fe3 Fe2 -65.01(5)
S3 W1 Fe3 Fe2 133.36(6)
S1 W1 Fe3 Fe2 34.55(5)
Fe1 W1 Fe3 Fe2 69.89(4)
N1 W1 Fe3 Fe1 -131.42(19)
N3 W1 Fe3 Fe1 144.31(12)
N5 W1 Fe3 Fe1 60.88(19)
S2 W1 Fe3 Fe1 -134.90(6)
S3 W1 Fe3 Fe1 63.47(5)
S1 W1 Fe3 Fe1 -35.34(5)
Fe2 W1 Fe3 Fe1 -69.89(4)
S2 Fe2 S1 Fe1 -93.77(6)
S5 Fe2 S1 Fe1 136.40(7)
Se1 Fe2 S1 Fe1 19.67(5)
Fe3 Fe2 S1 Fe1 -37.61(5)
W1 Fe2 S1 Fe1 -77.26(4)
S2 Fe2 S1 W1 -16.51(6)
S5 Fe2 S1 W1 -146.33(7)
Se1 Fe2 S1 W1 96.94(5)
Fe3 Fe2 S1 W1 39.66(4)
Fe1 Fe2 S1 W1 77.26(4)
S3 Fe1 S1 Fe2 91.95(6)
S4 Fe1 S1 Fe2 -140.55(8)
Se1 Fe1 S1 Fe2 -20.09(5)
Fe3 Fe1 S1 Fe2 36.65(5)
W1 Fe1 S1 Fe2 76.59(4)
S3 Fe1 S1 W1 15.35(6)
S4 Fe1 S1 W1 142.86(7)
Se1 Fe1 S1 W1 -96.68(5)
Fe2 Fe1 S1 W1 -76.59(4)
Fe3 Fe1 S1 W1 -39.94(4)
N1 W1 S1 Fe2 102.16(13)
N3 W1 S1 Fe2 143.9(5)
N5 W1 S1 Fe2 -176.34(13)
S2 W1 S1 Fe2 15.64(6)
S3 W1 S1 Fe2 -90.28(6)
Fe1 W1 S1 Fe2 -75.90(5)
Fe3 W1 S1 Fe2 -37.33(5)
N1 W1 S1 Fe1 178.06(13)
N3 W1 S1 Fe1 -140.2(5)
N5 W1 S1 Fe1 -100.44(13)
S2 W1 S1 Fe1 91.54(5)
S3 W1 S1 Fe1 -14.38(6)
Fe2 W1 S1 Fe1 75.90(5)
Fe3 W1 S1 Fe1 38.58(4)
S6 Fe3 S2 Fe2 138.20(7)
S3 Fe3 S2 Fe2 -92.23(6)
Se1 Fe3 S2 Fe2 19.60(5)
Fe1 Fe3 S2 Fe2 -37.42(5)
W1 Fe3 S2 Fe2 -76.62(4)
S6 Fe3 S2 W1 -145.18(7)
S3 Fe3 S2 W1 -15.61(6)
Se1 Fe3 S2 W1 96.22(5)
Fe2 Fe3 S2 W1 76.62(4)
Fe1 Fe3 S2 W1 39.21(4)
S1 Fe2 S2 Fe3 94.28(6)
S5 Fe2 S2 Fe3 -132.17(7)
Se1 Fe2 S2 Fe3 -19.09(5)
Fe1 Fe2 S2 Fe3 37.99(5)
W1 Fe2 S2 Fe3 77.74(4)
S1 Fe2 S2 W1 16.54(6)
S5 Fe2 S2 W1 150.09(6)
Se1 Fe2 S2 W1 -96.83(4)
Fe3 Fe2 S2 W1 -77.74(4)
Fe1 Fe2 S2 W1 -39.75(4)
N1 W1 S2 Fe3 -177.73(13)
N3 W1 S2 Fe3 101.29(13)
N5 W1 S2 Fe3 138.6(5)
S3 W1 S2 Fe3 14.74(6)
S1 W1 S2 Fe3 -91.24(5)
Fe2 W1 S2 Fe3 -75.61(5)
Fe1 W1 S2 Fe3 -37.83(5)
N1 W1 S2 Fe2 -102.12(13)
N3 W1 S2 Fe2 176.90(13)
N5 W1 S2 Fe2 -145.7(5)
S3 W1 S2 Fe2 90.35(5)
S1 W1 S2 Fe2 -15.63(6)
Fe1 W1 S2 Fe2 37.78(4)
Fe3 W1 S2 Fe2 75.61(5)
S4 Fe1 S3 Fe3 134.37(7)
S1 Fe1 S3 Fe3 -92.29(6)
Se1 Fe1 S3 Fe3 21.24(5)
Fe2 Fe1 S3 Fe3 -36.80(5)
W1 Fe1 S3 Fe3 -76.97(4)
S4 Fe1 S3 W1 -148.66(7)
S1 Fe1 S3 W1 -15.31(6)
Se1 Fe1 S3 W1 98.22(5)
Fe2 Fe1 S3 W1 40.18(4)
Fe3 Fe1 S3 W1 76.97(4)
S6 Fe3 S3 Fe1 -136.23(7)
S2 Fe3 S3 Fe1 92.90(6)
Se1 Fe3 S3 Fe1 -21.23(5)
Fe2 Fe3 S3 Fe1 37.04(5)
W1 Fe3 S3 Fe1 77.31(4)
S6 Fe3 S3 W1 146.46(7)
S2 Fe3 S3 W1 15.59(6)
Se1 Fe3 S3 W1 -98.54(4)
Fe2 Fe3 S3 W1 -40.27(4)
Fe1 Fe3 S3 W1 -77.31(4)
N1 W1 S3 Fe1 141.4(5)
N3 W1 S3 Fe1 -178.41(13)
N5 W1 S3 Fe1 101.13(13)
S2 W1 S3 Fe1 -91.90(5)
S1 W1 S3 Fe1 14.54(6)
Fe2 W1 S3 Fe1 -38.66(5)
Fe3 W1 S3 Fe1 -77.16(5)
N1 W1 S3 Fe3 -141.4(5)
N3 W1 S3 Fe3 -101.25(13)
N5 W1 S3 Fe3 178.29(13)
S2 W1 S3 Fe3 -14.74(6)
S1 W1 S3 Fe3 91.70(5)
Fe2 W1 S3 Fe3 38.50(5)
Fe1 W1 S3 Fe3 77.16(5)
S3 Fe1 S4 C16 -140.1(3)
S1 Fe1 S4 C16 93.7(3)
Se1 Fe1 S4 C16 -27.5(3)
Fe2 Fe1 S4 C16 24.0(3)
Fe3 Fe1 S4 C16 -82.3(3)
W1 Fe1 S4 C16 165.0(3)
S2 Fe3 S6 C20 -96.6(3)
S3 Fe3 S6 C20 137.3(3)
Se1 Fe3 S6 C20 23.1(3)
Fe2 Fe3 S6 C20 -31.6(3)
Fe1 Fe3 S6 C20 76.7(3)
W1 Fe3 S6 C20 -161.4(3)
S2 Fe2 S5 C18 138.4(3)
S1 Fe2 S5 C18 -94.0(3)
Se1 Fe2 S5 C18 23.9(3)
Fe3 Fe2 S5 C18 77.5(3)
Fe1 Fe2 S5 C18 -25.6(3)
W1 Fe2 S5 C18 -164.1(3)
N3 W1 N1 C2 141.7(6)
N5 W1 N1 C2 -136.8(6)
S2 W1 N1 C2 54.1(5)
S3 W1 N1 C2 -177.5(4)
S1 W1 N1 C2 -49.0(5)
Fe2 W1 N1 C2 2.6(5)
Fe1 W1 N1 C2 -46.6(6)
Fe3 W1 N1 C2 51.4(6)
N3 W1 N1 N2 -47.7(4)
N5 W1 N1 N2 33.8(4)
S2 W1 N1 N2 -135.3(4)
S3 W1 N1 N2 -7.0(8)
S1 W1 N1 N2 121.6(4)
Fe2 W1 N1 N2 173.1(4)
Fe1 W1 N1 N2 123.9(4)
Fe3 W1 N1 N2 -138.1(3)
C2 N1 N2 C4 1.5(6)
W1 N1 N2 C4 -171.4(4)
C2 N1 N2 B1 -174.6(5)
W1 N1 N2 B1 12.5(7)
N1 W1 N3 C7 -140.8(6)
N5 W1 N3 C7 136.4(6)
S2 W1 N3 C7 -53.2(5)
S3 W1 N3 C7 49.3(5)
S1 W1 N3 C7 176.8(4)
Fe2 W1 N3 C7 -49.4(6)
Fe1 W1 N3 C7 47.4(6)
Fe3 W1 N3 C7 -1.9(6)
N1 W1 N3 N4 35.3(4)
N5 W1 N3 N4 -47.4(4)
S2 W1 N3 N4 123.0(4)
S3 W1 N3 N4 -134.6(4)
S1 W1 N3 N4 -7.0(8)
Fe2 W1 N3 N4 126.8(3)
Fe1 W1 N3 N4 -136.4(3)
Fe3 W1 N3 N4 174.2(4)
C7 N3 N4 C9 0.0(6)
W1 N3 N4 C9 -177.1(4)
C7 N3 N4 B1 -171.9(5)
W1 N3 N4 B1 11.0(7)
N1 W1 N5 C12 138.3(6)
N3 W1 N5 C12 -139.5(6)
S2 W1 N5 C12 -177.5(4)
S3 W1 N5 C12 -51.8(6)
S1 W1 N5 C12 50.8(6)
Fe2 W1 N5 C12 46.3(7)
Fe1 W1 N5 C12 -1.0(6)
Fe3 W1 N5 C12 -49.8(6)
N1 W1 N5 N6 -44.1(4)
N3 W1 N5 N6 38.1(4)
S2 W1 N5 N6 0.1(8)
S3 W1 N5 N6 125.8(4)
S1 W1 N5 N6 -131.6(4)
Fe2 W1 N5 N6 -136.1(3)
Fe1 W1 N5 N6 176.6(4)
Fe3 W1 N5 N6 127.9(4)
C12 N5 N6 C14 -0.5(7)
W1 N5 N6 C14 -178.7(4)
C12 N5 N6 B1 -174.3(5)
W1 N5 N6 B1 7.5(7)
N2 N1 C2 C3 -0.9(6)
W1 N1 C2 C3 170.6(4)
N2 N1 C2 C1 179.8(6)
W1 N1 C2 C1 -8.6(9)
N1 C2 C3 C4 0.1(7)
C1 C2 C3 C4 179.4(6)
N1 N2 C4 C3 -1.4(7)
B1 N2 C4 C3 174.2(6)
N1 N2 C4 C5 176.5(6)
B1 N2 C4 C5 -7.9(10)
C2 C3 C4 N2 0.8(7)
C2 C3 C4 C5 -176.9(6)
N4 N3 C7 C8 -0.2(7)
W1 N3 C7 C8 176.3(4)
N4 N3 C7 C6 -178.9(6)
W1 N3 C7 C6 -2.4(10)
N3 C7 C8 C9 0.3(7)
C6 C7 C8 C9 179.0(6)
N3 N4 C9 C8 0.2(7)
B1 N4 C9 C8 171.5(6)
N3 N4 C9 C10 178.8(5)
B1 N4 C9 C10 -9.9(9)
C7 C8 C9 N4 -0.3(7)
C7 C8 C9 C10 -178.8(6)
N6 N5 C12 C13 0.3(7)
W1 N5 C12 C13 178.2(4)
N6 N5 C12 C11 -179.8(6)
W1 N5 C12 C11 -1.9(10)
N5 C12 C13 C14 -0.1(8)
C11 C12 C13 C14 -180.0(6)
N5 N6 C14 C13 0.4(8)
B1 N6 C14 C13 173.7(6)
N5 N6 C14 C15A 164(6)
B1 N6 C14 C15A -23(6)
N5 N6 C14 C15B -175(2)
B1 N6 C14 C15B -2(2)
C12 C13 C14 N6 -0.2(8)
C12 C13 C14 C15A -161(6)
C12 C13 C14 C15B 175(2)
Fe1 S4 C16 C17 -168.0(6)
Fe2 S5 C18 C19B 77.7(14)
Fe2 S5 C18 C19A 62.5(15)
Fe3 S6 C20 C21A 86.3(16)
Fe3 S6 C20 C21B 65.2(15)
C14 N6 B1 N4 123.8(7)
N5 N6 B1 N4 -63.6(7)
C14 N6 B1 N2 -117.9(7)
N5 N6 B1 N2 54.8(7)
C9 N4 B1 N6 -118.1(6)
N3 N4 B1 N6 52.4(7)
C9 N4 B1 N2 124.2(6)
N3 N4 B1 N2 -65.4(7)
C4 N2 B1 N6 117.3(6)
N1 N2 B1 N6 -67.4(7)
C4 N2 B1 N4 -124.5(6)
N1 N2 B1 N4 50.8(7)
C4S O1S C1S C2S 49.4(16)
O1S C1S C2S C3S -47.0(16)
C1S C2S C3S C4S 28.7(18)
C1S O1S C4S C3S -30.9(18)
C2S C3S C4S O1S 1.1(19)
C33 N7 C31 C32 58.5(8)
C35 N7 C31 C32 178.8(7)
C37 N7 C31 C32 -60.6(8)
C31 N7 C33 C34 59.4(8)
C35 N7 C33 C34 -57.0(8)
C37 N7 C33 C34 -178.5(6)
C31 N7 C35 C36 -171.7(6)
C33 N7 C35 C36 -51.2(8)
C37 N7 C35 C36 67.4(8)
C31 N7 C37 C38 -46.8(8)
C33 N7 C37 C38 -168.9(6)
C35 N7 C37 C38 69.7(8)
